data_7226070
loop_
_publ_author_name
'Groves, Brandon R.'
'Smithen, Deborah A.'
'Cameron, T. Stanley'
'Thompson, Alison'

_publ_section_title
;
 Thionation reactions of 2-pyrrole carboxylates
;
_journal_issue 74
_journal_name_full 'RSC Adv.'
_journal_page_first 69691
_journal_paper_doi 10.1039/C6RA14809C
_journal_volume 6
_journal_year 2016
_chemical_formula_moiety 'C10 H15 N O S '
_chemical_formula_sum 'C10 H15 N O S'
_chemical_formula_weight 197.29
_space_group_IT_number 2
_symmetry_cell_setting triclinic
_symmetry_Int_Tables_number 2
_symmetry_space_group_name_Hall '-P 1'
_symmetry_space_group_name_H-M 'P -1'
_audit_update_record
;
2016-02-24 deposited with the CCDC.
2016-07-15 downloaded from the CCDC.
;
_cell_angle_alpha 103.094(9)
_cell_angle_beta 93.3290(16)
_cell_angle_gamma 112.892(9)
_cell_formula_units_Z 2
_cell_length_a 7.215(2)
_cell_length_b 8.581(3)
_cell_length_c 9.903(2)
_cell_measurement_reflns_used 3711
_cell_measurement_temperature 293.0
_cell_measurement_theta_max 35.6
_cell_measurement_theta_min 3.5
_cell_volume 542.8(3)
_computing_cell_refinement PROCESS
_computing_data_collection PROCESS
_computing_data_reduction CrystalStructure
_computing_publication_material 'CrystalStructure 3.8'
_computing_structure_refinement CRYSTALS
_computing_structure_solution SHELXS86
_diffrn_ambient_temperature 293.0
_diffrn_detector_area_resol_mean 10.00
_diffrn_measured_fraction_theta_full 0.990
_diffrn_measured_fraction_theta_max 0.822
_diffrn_measurement_device_type 'Rigaku RAXIS-RAPID'
_diffrn_measurement_method \w
_diffrn_radiation_type 'Mo K\a'
_diffrn_radiation_wavelength 0.71075
_diffrn_reflns_av_R_equivalents 0.073
_diffrn_reflns_limit_h_max 11
_diffrn_reflns_limit_h_min -11
_diffrn_reflns_limit_k_max 12
_diffrn_reflns_limit_k_min -13
_diffrn_reflns_limit_l_max 16
_diffrn_reflns_limit_l_min -15
_diffrn_reflns_number 12478
_diffrn_reflns_theta_full 29.00
_diffrn_reflns_theta_max 35.83
_exptl_absorpt_coefficient_mu 0.261
_exptl_absorpt_correction_T_max 0.979
_exptl_absorpt_correction_T_min 0.586
_exptl_absorpt_correction_type multi-scan
_exptl_absorpt_process_details
;
     Higashi, T. (1995). Program for Absorption Correction.
     Rigaku Corporation, Tokyo, Japan.
;
_exptl_crystal_colour light-yellow
_exptl_crystal_density_diffrn 1.207
_exptl_crystal_density_method 'not measured'
_exptl_crystal_description plate
_exptl_crystal_F_000 212.00
_exptl_crystal_size_max 0.29
_exptl_crystal_size_mid 0.28
_exptl_crystal_size_min 0.08
_refine_diff_density_max 0.23
_refine_diff_density_min -0.15
_refine_ls_extinction_method none
_refine_ls_goodness_of_fit_ref 1.062
_refine_ls_hydrogen_treatment noref
_refine_ls_number_parameters 118
_refine_ls_number_reflns 1047
_refine_ls_R_factor_gt 0.0446
_refine_ls_shift/su_max 0.0000
_refine_ls_structure_factor_coef Fsqd
_refine_ls_weighting_details
;
     Chebychev polynomial with 3 parameters (Carruthers & Watkin, 1979)
     10910.4000    15135.5000    4398.5800
;
_refine_ls_weighting_scheme calc
_refine_ls_wR_factor_ref 0.0404
_reflns_number_gt 1047
_reflns_number_total 2856
_reflns_threshold_expression F^2^>2.0\s(F^2^)
_cod_data_source_file c6ra14809c2.cif
_cod_data_source_block '__debnn2'
_cod_original_formula_sum 'C10 H15 N O S '
_cod_database_code 7226070

loop_
_symmetry_equiv_pos_site_id
_symmetry_equiv_pos_as_xyz
1 +X,+Y,+Z
2 -X,-Y,-Z

loop_
_atom_site_label
_atom_site_type_symbol
_atom_site_fract_x
_atom_site_fract_y
_atom_site_fract_z
_atom_site_U_iso_or_equiv
_atom_site_adp_type
_atom_site_occupancy
_atom_site_symmetry_multiplicity
_atom_site_calc_flag
_atom_site_refinement_flags
S1 S 1.16066(12) 1.02267(11) 0.21306(9) 0.0808(2) Uani 1.00 1 d .
O1 O 1.0179(2) 0.8123(2) 0.38113(18) 0.0676(6) Uani 1.00 1 d .
N1 N 0.6988(3) 0.8284(2) 0.0951(2) 0.0598(7) Uani 1.00 1 d .
C1 C 0.4970(4) 0.7377(3) 0.0584(2) 0.0580(8) Uani 1.00 1 d .
C2 C 0.4288(4) 0.6357(3) 0.1527(2) 0.0606(9) Uani 1.00 1 d .
C3 C 0.5987(4) 0.6681(3) 0.2473(2) 0.0595(8) Uani 1.00 1 d .
C4 C 0.7705(4) 0.7897(3) 0.2113(2) 0.0552(8) Uani 1.00 1 d .
C5 C 0.9806(4) 0.8716(3) 0.2697(2) 0.0592(9) Uani 1.00 1 d .
C6 C 1.2278(4) 0.8841(3) 0.4552(2) 0.0690(9) Uani 1.00 1 d .
C7 C 1.2225(5) 0.7894(4) 0.5650(3) 0.0889(12) Uani 1.00 1 d .
C8 C 0.3761(4) 0.7488(3) -0.0626(2) 0.0710(9) Uani 1.00 1 d .
C9 C 0.2121(4) 0.5137(3) 0.1472(3) 0.0785(10) Uani 1.00 1 d .
C10 C 0.5932(4) 0.5875(3) 0.3674(2) 0.0791(10) Uani 1.00 1 d .
H1 H 1.3151 0.8644 0.3918 0.082 Uiso 1.00 1 c R
H2 H 1.2745 1.0064 0.4977 0.082 Uiso 1.00 1 c R
H3 H 1.3442 0.8515 0.6317 0.106 Uiso 0.70 1 c R
H4 H 1.1083 0.7816 0.6109 0.106 Uiso 0.70 1 c R
H5 H 1.2109 0.6743 0.5221 0.106 Uiso 0.70 1 c R
H6 H 0.4521 0.8526 -0.0887 0.085 Uiso 0.55 1 c R
H7 H 0.3464 0.6491 -0.1398 0.085 Uiso 0.55 1 c R
H8 H 0.2523 0.7514 -0.0371 0.085 Uiso 0.55 1 c R
H9 H 0.1820 0.4040 0.0819 0.094 Uiso 0.50 1 c R
H10 H 0.1920 0.4969 0.2377 0.094 Uiso 0.50 1 c R
H11 H 0.1243 0.5631 0.1186 0.094 Uiso 0.50 1 c R
H12 H 0.5762 0.6604 0.4488 0.095 Uiso 0.60 1 c R
H13 H 0.7175 0.5758 0.3851 0.095 Uiso 0.60 1 c R
H14 H 0.4826 0.4746 0.3439 0.095 Uiso 0.60 1 c R
H15 H 0.7730 0.8999 0.0531 0.072 Uiso 1.00 1 c R
H16 H 0.3388 0.8440 -0.0343 0.084 Uiso 0.45 1 c R
H17 H 0.4571 0.7671 -0.1355 0.084 Uiso 0.45 1 c R
H18 H 0.2578 0.6423 -0.0973 0.084 Uiso 0.45 1 c R
H19 H 0.2094 0.4174 0.1815 0.094 Uiso 0.50 1 c R
H20 H 0.1472 0.5743 0.2061 0.094 Uiso 0.50 1 c R
H21 H 0.1417 0.4712 0.0543 0.094 Uiso 0.50 1 c R
H23 H 1.1909 0.8489 0.6480 0.105 Uiso 0.30 1 c R
H24 H 1.1207 0.6728 0.5322 0.105 Uiso 0.30 1 c R
H25 H 1.3514 0.7879 0.5855 0.105 Uiso 0.30 1 c R
H26 H 0.4605 0.5512 0.3922 0.092 Uiso 0.40 1 c R
H27 H 0.6252 0.4886 0.3404 0.092 Uiso 0.40 1 c R
H28 H 0.6898 0.6716 0.4460 0.092 Uiso 0.40 1 c R

loop_
_atom_site_aniso_label
_atom_site_aniso_U_11
_atom_site_aniso_U_22
_atom_site_aniso_U_33
_atom_site_aniso_U_12
_atom_site_aniso_U_13
_atom_site_aniso_U_23
S1 0.0757(5) 0.1066(6) 0.0739(5) 0.0346(4) 0.0261(4) 0.0529(4)
O1 0.0662(12) 0.0908(14) 0.0587(12) 0.0406(10) 0.0074(9) 0.0305(10)
N1 0.0724(16) 0.0691(14) 0.0530(14) 0.0340(13) 0.0221(11) 0.0333(11)
C1 0.073(2) 0.0624(17) 0.0490(16) 0.0331(15) 0.0193(14) 0.0231(13)
C2 0.074(2) 0.0607(17) 0.0534(17) 0.0304(15) 0.0203(15) 0.0212(14)
C3 0.0809(19) 0.0596(16) 0.0512(16) 0.0350(15) 0.0266(15) 0.0254(13)
C4 0.0684(19) 0.0658(17) 0.0460(15) 0.0344(15) 0.0191(14) 0.0280(13)
C5 0.079(2) 0.0705(18) 0.0497(16) 0.0439(16) 0.0251(14) 0.0288(14)
C6 0.074(2) 0.080(2) 0.0598(18) 0.0362(17) 0.0122(15) 0.0240(16)
C7 0.099(2) 0.110(2) 0.079(2) 0.055(2) 0.0187(18) 0.045(2)
C8 0.077(2) 0.078(2) 0.0631(18) 0.0318(16) 0.0150(15) 0.0291(15)
C9 0.083(2) 0.076(2) 0.071(2) 0.0232(18) 0.0151(17) 0.0273(17)
C10 0.108(2) 0.078(2) 0.0636(19) 0.0362(18) 0.0302(18) 0.0422(16)

loop_
_atom_type_symbol
_atom_type_description
_atom_type_scat_dispersion_real
_atom_type_scat_dispersion_imag
_atom_type_scat_source
C C 0.003 0.002
;
International Tables for Crystallography
(1992, Vol. C, Tables 4.2.6.8 and 6.1.1.4)
;
H H 0.000 0.000
;
International Tables for Crystallography
(1992, Vol. C, Table 6.1.1.4)
;
O O 0.011 0.006
;
International Tables for Crystallography
(1992, Vol. C, Tables 4.2.6.8 and 6.1.1.4)
;
S S 0.125 0.123
;
International Tables for Crystallography
(1992, Vol. C, Tables 4.2.6.8 and 6.1.1.4)
;
N N 0.006 0.003
;
International Tables for Crystallography
(1992, Vol. C, Tables 4.2.6.8 and 6.1.1.4)
;

loop_
_geom_angle_atom_site_label_1
_geom_angle_atom_site_label_2
_geom_angle_atom_site_label_3
_geom_angle
_geom_angle_publ_flag
C(5) O(1) C(6) 118.6(2) yes
C(1) N(1) C(4) 110.8(2) yes
N(1) C(1) C(2) 107.8(2) yes
N(1) C(1) C(8) 123.6(2) yes
C(2) C(1) C(8) 128.5(2) yes
C(1) C(2) C(3) 107.5(2) yes
C(1) C(2) C(9) 124.8(2) yes
C(3) C(2) C(9) 127.8(2) yes
C(2) C(3) C(4) 108.0(2) yes
C(2) C(3) C(10) 124.9(2) yes
C(4) C(3) C(10) 127.1(2) yes
N(1) C(4) C(3) 105.9(2) yes
N(1) C(4) C(5) 120.8(2) yes
C(3) C(4) C(5) 133.2(2) yes
S(1) C(5) O(1) 123.74(19) yes
S(1) C(5) C(4) 125.1(2) yes
O(1) C(5) C(4) 111.1(2) yes
O(1) C(6) C(7) 106.4(2) yes
C(1) N(1) H(15) 124.5 no
C(4) N(1) H(15) 124.7 no
O(1) C(6) H(1) 110.2 no
O(1) C(6) H(2) 110.3 no
C(7) C(6) H(1) 110.2 no
C(7) C(6) H(2) 110.2 no
H(1) C(6) H(2) 109.6 no
C(6) C(7) H(3) 109.5 no
C(6) C(7) H(4) 109.5 no
C(6) C(7) H(5) 109.4 no
C(6) C(7) H(23) 109.0 no
C(6) C(7) H(24) 109.5 no
C(6) C(7) H(25) 109.5 no
H(3) C(7) H(4) 109.6 no
H(3) C(7) H(5) 109.5 no
H(3) C(7) H(23) 72.1 no
H(3) C(7) H(24) 137.7 no
H(3) C(7) H(25) 40.1 no
H(4) C(7) H(5) 109.4 no
H(4) C(7) H(23) 40.5 no
H(4) C(7) H(24) 71.5 no
H(4) C(7) H(25) 137.5 no
H(5) C(7) H(23) 138.0 no
H(5) C(7) H(24) 40.7 no
H(5) C(7) H(25) 72.3 no
H(23) C(7) H(24) 109.3 no
H(23) C(7) H(25) 109.5 no
H(24) C(7) H(25) 110.0 no
C(1) C(8) H(6) 109.5 no
C(1) C(8) H(7) 109.5 no
C(1) C(8) H(8) 109.5 no
C(1) C(8) H(16) 109.8 no
C(1) C(8) H(17) 109.1 no
C(1) C(8) H(18) 109.7 no
H(6) C(8) H(7) 109.4 no
H(6) C(8) H(8) 109.5 no
H(6) C(8) H(16) 63.2 no
H(6) C(8) H(17) 48.9 no
H(6) C(8) H(18) 139.8 no
H(7) C(8) H(8) 109.4 no
H(7) C(8) H(16) 140.0 no
H(7) C(8) H(17) 63.7 no
H(7) C(8) H(18) 48.3 no
H(8) C(8) H(16) 49.2 no
H(8) C(8) H(17) 140.5 no
H(8) C(8) H(18) 64.0 no
H(16) C(8) H(17) 109.2 no
H(16) C(8) H(18) 110.0 no
H(17) C(8) H(18) 109.0 no
C(2) C(9) H(9) 109.6 no
C(2) C(9) H(10) 109.5 no
C(2) C(9) H(11) 109.4 no
C(2) C(9) H(19) 109.1 no
C(2) C(9) H(20) 109.5 no
C(2) C(9) H(21) 110.4 no
H(9) C(9) H(10) 109.6 no
H(9) C(9) H(11) 109.4 no
H(9) C(9) H(19) 61.0 no
H(9) C(9) H(20) 140.7 no
H(9) C(9) H(21) 51.9 no
H(10) C(9) H(11) 109.4 no
H(10) C(9) H(19) 51.8 no
H(10) C(9) H(20) 59.4 no
H(10) C(9) H(21) 139.9 no
H(11) C(9) H(19) 141.2 no
H(11) C(9) H(20) 52.9 no
H(11) C(9) H(21) 60.2 no
H(19) C(9) H(20) 108.5 no
H(19) C(9) H(21) 109.6 no
H(20) C(9) H(21) 109.7 no
C(3) C(10) H(12) 109.6 no
C(3) C(10) H(13) 109.5 no
C(3) C(10) H(14) 109.5 no
C(3) C(10) H(26) 109.3 no
C(3) C(10) H(27) 109.7 no
C(3) C(10) H(28) 109.7 no
H(12) C(10) H(13) 109.5 no
H(12) C(10) H(14) 109.5 no
H(12) C(10) H(26) 63.1 no
H(12) C(10) H(27) 140.1 no
H(12) C(10) H(28) 49.2 no
H(13) C(10) H(14) 109.3 no
H(13) C(10) H(26) 140.5 no
H(13) C(10) H(27) 49.2 no
H(13) C(10) H(28) 63.3 no
H(14) C(10) H(26) 49.5 no
H(14) C(10) H(27) 62.9 no
H(14) C(10) H(28) 140.2 no
H(26) C(10) H(27) 109.4 no
H(26) C(10) H(28) 109.3 no
H(27) C(10) H(28) 109.4 no
C(7) H(3) H(25) 69.8 no
C(7) H(4) H(23) 70.1 no
C(7) H(5) H(24) 69.4 no
C(8) H(6) H(17) 66.1 no
C(8) H(7) H(18) 65.7 no
C(8) H(8) H(16) 65.1 no
C(10) H(12) H(28) 65.6 no
C(10) H(13) H(27) 65.3 no
C(8) H(16) H(8) 65.6 no
C(8) H(17) H(6) 65.1 no
C(8) H(18) H(7) 66.1 no
C(7) H(23) H(4) 69.5 no
C(7) H(24) H(5) 69.9 no
C(7) H(25) H(3) 70.2 no
C(10) H(27) H(13) 65.5 no
C(10) H(28) H(12) 65.2 no

loop_
_geom_bond_atom_site_label_1
_geom_bond_atom_site_label_2
_geom_bond_distance
_geom_bond_publ_flag
S(1) C(5) 1.669(2) yes
O(1) C(5) 1.370(3) yes
O(1) C(6) 1.466(3) yes
N(1) C(1) 1.337(3) yes
N(1) C(4) 1.393(3) yes
C(1) C(2) 1.404(4) yes
C(1) C(8) 1.483(4) yes
C(2) C(3) 1.393(4) yes
C(2) C(9) 1.495(3) yes
C(3) C(4) 1.402(3) yes
C(3) C(10) 1.500(4) yes
C(4) C(5) 1.418(3) yes
C(6) C(7) 1.492(5) yes
N(1) H(15) 0.849 no
C(6) H(1) 0.949 no
C(6) H(2) 0.949 no
C(7) H(3) 0.949 no
C(7) H(4) 0.950 no
C(7) H(5) 0.951 no
C(7) H(23) 0.954 no
C(7) H(24) 0.948 no
C(7) H(25) 0.946 no
C(8) H(6) 0.950 no
C(8) H(7) 0.951 no
C(8) H(8) 0.950 no
C(8) H(16) 0.946 no
C(8) H(17) 0.957 no
C(8) H(18) 0.948 no
C(9) H(9) 0.949 no
C(9) H(10) 0.950 no
C(9) H(11) 0.951 no
C(9) H(19) 0.956 no
C(9) H(20) 0.956 no
C(9) H(21) 0.942 no
C(10) H(12) 0.948 no
C(10) H(13) 0.951 no
C(10) H(14) 0.951 no
C(10) H(26) 0.951 no
C(10) H(27) 0.950 no
C(10) H(28) 0.951 no
H(3) H(25) 0.649 no
H(4) H(23) 0.659 no
H(5) H(24) 0.660 no
H(6) H(17) 0.789 no
H(7) H(18) 0.776 no
H(8) H(16) 0.790 no
H(12) H(28) 0.790 no
H(13) H(27) 0.792 no

loop_
_geom_contact_atom_site_label_1
_geom_contact_atom_site_label_2
_geom_contact_distance
_geom_contact_site_symmetry_2
C(6) C(6) 3.590(3) 2_876
C(10) C(10) 3.405(4) 2_666
S(1) H(3) 3.450 2_876
S(1) H(4) 3.351 2_776
S(1) H(6) 3.023 2_775
S(1) H(8) 3.281 1_655
S(1) H(14) 3.533 1_665
S(1) H(15) 2.883 2_775
S(1) H(16) 3.193 1_655
S(1) H(17) 2.907 2_775
S(1) H(19) 3.355 1_665
S(1) H(23) 3.381 2_776
S(1) H(25) 3.504 2_876
S(1) H(28) 3.579 2_776
O(1) H(2) 3.211 2_776
O(1) H(10) 3.468 1_655
O(1) H(11) 3.303 1_655
O(1) H(20) 2.848 1_655
N(1) H(3) 3.515 2_776
N(1) H(6) 3.327 2_675
N(1) H(9) 2.777 2_665
N(1) H(16) 3.111 2_675
N(1) H(19) 3.327 2_665
N(1) H(21) 3.301 2_665
N(1) H(23) 3.103 2_776
C(1) H(6) 3.330 2_675
C(1) H(9) 3.251 2_665
C(1) H(16) 3.385 2_675
C(2) H(1) 3.083 1_455
C(2) H(7) 3.404 2_665
C(3) H(1) 3.317 1_455
C(3) H(2) 3.093 2_776
C(3) H(7) 2.876 2_665
C(3) H(17) 3.498 2_665
C(3) H(18) 3.302 2_665
C(4) H(2) 3.121 2_776
C(4) H(3) 3.542 2_776
C(4) H(4) 3.433 2_776
C(4) H(7) 3.412 2_665
C(4) H(9) 3.111 2_665
C(4) H(18) 3.542 2_665
C(4) H(21) 3.310 2_665
C(4) H(23) 2.994 2_776
C(5) H(2) 3.269 2_776
C(5) H(4) 3.263 2_776
C(5) H(9) 3.567 2_665
C(5) H(11) 3.293 1_655
C(5) H(20) 3.178 1_655
C(5) H(23) 3.080 2_776
C(6) H(1) 3.199 2_876
C(6) H(2) 3.314 2_876
C(6) H(3) 3.342 2_876
C(6) H(10) 3.431 1_655
C(6) H(12) 3.470 2_776
C(6) H(20) 3.025 1_655
C(6) H(25) 3.363 2_876
C(6) H(28) 3.511 2_776
C(7) H(1) 3.419 2_876
C(7) H(2) 3.527 2_876
C(7) H(6) 3.549 1_656
C(7) H(7) 3.595 1_656
C(7) H(10) 3.558 1_655
C(7) H(12) 3.320 1_655
C(7) H(13) 3.462 2_766
C(7) H(17) 3.409 1_656
C(7) H(20) 3.516 1_655
C(7) H(26) 3.398 1_655
C(7) H(27) 3.272 2_766
C(8) H(3) 3.360 1_454
C(8) H(6) 3.106 2_675
C(8) H(11) 3.476 2_565
C(8) H(13) 3.560 2_665
C(8) H(14) 3.450 2_665
C(8) H(15) 3.559 2_675
C(8) H(16) 3.166 2_675
C(8) H(21) 3.485 2_565
C(8) H(23) 3.508 1_454
C(8) H(25) 3.577 1_454
C(8) H(27) 3.027 2_665
C(9) H(1) 3.197 1_455
C(9) H(8) 3.180 2_565
C(9) H(11) 3.237 2_565
C(9) H(18) 3.083 2_565
C(9) H(21) 3.209 2_565
C(10) H(2) 3.161 2_776
C(10) H(5) 3.476 1_455
C(10) H(5) 3.413 2_766
C(10) H(7) 2.849 2_665
C(10) H(12) 3.054 2_666
C(10) H(13) 3.570 2_666
C(10) H(14) 3.067 2_666
C(10) H(17) 3.247 2_665
C(10) H(18) 3.434 2_665
C(10) H(25) 3.429 1_455
C(10) H(25) 3.524 2_766
C(10) H(26) 2.876 2_666
C(10) H(27) 3.445 2_666
C(10) H(28) 3.361 2_666
H(1) C(2) 3.083 1_655
H(1) C(3) 3.317 1_655
H(1) C(6) 3.199 2_876
H(1) C(7) 3.419 2_876
H(1) C(9) 3.197 1_655
H(1) H(1) 3.062 2_876
H(1) H(2) 2.778 2_876
H(1) H(3) 2.775 2_876
H(1) H(10) 2.923 1_655
H(1) H(11) 3.087 1_655
H(1) H(12) 3.134 1_655
H(1) H(20) 2.523 1_655
H(1) H(23) 3.563 2_876
H(1) H(25) 2.965 2_876
H(1) H(26) 3.243 1_655
H(2) O(1) 3.211 2_776
H(2) C(3) 3.093 2_776
H(2) C(4) 3.121 2_776
H(2) C(5) 3.269 2_776
H(2) C(6) 3.314 2_876
H(2) C(7) 3.527 2_876
H(2) C(10) 3.161 2_776
H(2) H(1) 2.778 2_876
H(2) H(2) 3.297 2_876
H(2) H(3) 3.034 2_876
H(2) H(12) 2.543 2_776
H(2) H(13) 3.485 2_776
H(2) H(25) 2.880 2_876
H(2) H(26) 3.390 2_776
H(2) H(28) 2.597 2_776
H(3) S(1) 3.450 2_876
H(3) N(1) 3.515 2_776
H(3) C(4) 3.542 2_776
H(3) C(6) 3.342 2_876
H(3) C(8) 3.360 1_656
H(3) H(1) 2.775 2_876
H(3) H(2) 3.034 2_876
H(3) H(6) 2.830 1_656
H(3) H(7) 3.152 1_656
H(3) H(12) 3.149 1_655
H(3) H(13) 3.481 2_766
H(3) H(14) 3.527 2_766
H(3) H(16) 3.326 1_656
H(3) H(17) 2.739 1_656
H(3) H(18) 3.510 1_656
H(3) H(26) 3.480 1_655
H(3) H(27) 3.082 2_766
H(4) S(1) 3.351 2_776
H(4) C(4) 3.433 2_776
H(4) C(5) 3.263 2_776
H(4) H(5) 3.556 2_766
H(4) H(6) 3.538 1_656
H(4) H(7) 3.555 1_656
H(4) H(10) 3.260 2_666
H(4) H(17) 3.507 1_656
H(4) H(19) 3.390 2_666
H(4) H(24) 3.486 2_766
H(5) C(10) 3.476 1_655
H(5) C(10) 3.413 2_766
H(5) H(4) 3.556 2_766
H(5) H(5) 3.252 2_766
H(5) H(7) 3.511 1_656
H(5) H(10) 2.850 1_655
H(5) H(12) 2.813 1_655
H(5) H(13) 2.724 2_766
H(5) H(14) 3.397 1_655
H(5) H(14) 3.303 2_766
H(5) H(17) 3.502 1_656
H(5) H(19) 3.584 1_655
H(5) H(20) 3.009 1_655
H(5) H(24) 2.910 2_766
H(5) H(26) 2.673 1_655
H(5) H(27) 2.677 2_766
H(5) H(28) 3.586 1_655
H(5) H(28) 3.388 2_766
H(6) S(1) 3.023 2_775
H(6) N(1) 3.327 2_675
H(6) C(1) 3.330 2_675
H(6) C(7) 3.549 1_454
H(6) C(8) 3.106 2_675
H(6) H(3) 2.830 1_454
H(6) H(4) 3.538 1_454
H(6) H(6) 2.539 2_675
H(6) H(8) 3.128 2_675
H(6) H(14) 3.528 2_665
H(6) H(15) 3.112 2_675
H(6) H(16) 2.415 2_675
H(6) H(17) 3.300 2_675
H(6) H(23) 3.114 1_454
H(6) H(25) 3.138 1_454
H(6) H(27) 3.219 2_665
H(7) C(2) 3.404 2_665
H(7) C(3) 2.876 2_665
H(7) C(4) 3.412 2_665
H(7) C(7) 3.595 1_454
H(7) C(10) 2.849 2_665
H(7) H(3) 3.152 1_454
H(7) H(4) 3.555 1_454
H(7) H(5) 3.511 1_454
H(7) H(10) 3.581 2_565
H(7) H(11) 3.215 2_565
H(7) H(13) 2.625 2_665
H(7) H(14) 2.659 2_665
H(7) H(19) 3.498 2_665
H(7) H(20) 3.261 2_565
H(7) H(21) 3.478 2_565
H(7) H(23) 3.387 1_454
H(7) H(25) 3.204 1_454
H(7) H(26) 3.386 2_665
H(7) H(27) 2.135 2_665
H(7) H(28) 3.522 2_665
H(8) S(1) 3.281 1_455
H(8) C(9) 3.180 2_565
H(8) H(6) 3.128 2_675
H(8) H(9) 2.848 2_565
H(8) H(10) 3.285 2_565
H(8) H(11) 2.893 2_565
H(8) H(15) 3.107 2_675
H(8) H(16) 3.455 2_675
H(8) H(19) 3.161 2_565
H(8) H(20) 3.158 2_565
H(8) H(21) 2.707 2_565
H(8) H(23) 3.454 1_454
H(9) N(1) 2.777 2_665
H(9) C(1) 3.251 2_665
H(9) C(4) 3.111 2_665
H(9) C(5) 3.567 2_665
H(9) H(8) 2.848 2_565
H(9) H(11) 3.022 2_565
H(9) H(15) 2.796 2_665
H(9) H(16) 3.462 2_565
H(9) H(17) 3.519 2_665
H(9) H(18) 3.058 2_565
H(9) H(21) 3.264 2_565
H(10) O(1) 3.468 1_455
H(10) C(6) 3.431 1_455
H(10) C(7) 3.558 1_455
H(10) H(1) 2.923 1_455
H(10) H(4) 3.260 2_666
H(10) H(5) 2.850 1_455
H(10) H(7) 3.581 2_565
H(10) H(8) 3.285 2_565
H(10) H(18) 3.098 2_565
H(10) H(24) 3.136 1_455
H(10) H(24) 3.457 2_666
H(10) H(25) 3.582 1_455
H(11) O(1) 3.303 1_455
H(11) C(5) 3.293 1_455
H(11) C(8) 3.476 2_565
H(11) C(9) 3.237 2_565
H(11) H(1) 3.087 1_455
H(11) H(7) 3.215 2_565
H(11) H(8) 2.893 2_565
H(11) H(9) 3.022 2_565
H(11) H(11) 2.598 2_565
H(11) H(18) 2.595 2_565
H(11) H(20) 3.364 2_565
H(11) H(21) 2.377 2_565
H(12) C(6) 3.470 2_776
H(12) C(7) 3.320 1_455
H(12) C(10) 3.054 2_666
H(12) H(1) 3.134 1_455
H(12) H(2) 2.543 2_776
H(12) H(3) 3.149 1_455
H(12) H(5) 2.813 1_455
H(12) H(12) 2.975 2_666
H(12) H(13) 3.143 2_666
H(12) H(14) 2.556 2_666
H(12) H(24) 3.470 1_455
H(12) H(25) 2.574 1_455
H(12) H(26) 2.611 2_666
H(12) H(27) 2.867 2_666
H(12) H(28) 3.195 2_666
H(13) C(7) 3.462 2_766
H(13) C(8) 3.560 2_665
H(13) C(10) 3.570 2_666
H(13) H(2) 3.485 2_776
H(13) H(3) 3.481 2_766
H(13) H(5) 2.724 2_766
H(13) H(7) 2.625 2_665
H(13) H(12) 3.143 2_666
H(13) H(14) 3.156 2_666
H(13) H(17) 3.133 2_665
H(13) H(18) 3.092 2_665
H(13) H(24) 3.034 2_766
H(13) H(25) 3.048 2_766
H(13) H(26) 2.834 2_666
H(14) S(1) 3.533 1_445
H(14) C(8) 3.450 2_665
H(14) C(10) 3.067 2_666
H(14) H(3) 3.527 2_766
H(14) H(5) 3.397 1_455
H(14) H(5) 3.303 2_766
H(14) H(6) 3.528 2_665
H(14) H(7) 2.659 2_665
H(14) H(12) 2.556 2_666
H(14) H(13) 3.156 2_666
H(14) H(14) 3.004 2_666
H(14) H(17) 2.760 2_665
H(14) H(18) 3.371 2_665
H(14) H(25) 3.116 2_766
H(14) H(26) 2.694 2_666
H(14) H(27) 3.241 2_666
H(14) H(28) 2.778 2_666
H(15) S(1) 2.883 2_775
H(15) C(8) 3.559 2_675
H(15) H(6) 3.112 2_675
H(15) H(8) 3.107 2_675
H(15) H(9) 2.796 2_665
H(15) H(15) 3.410 2_775
H(15) H(16) 2.658 2_675
H(15) H(19) 3.203 2_665
H(15) H(21) 3.422 2_665
H(15) H(23) 3.172 2_776
H(16) S(1) 3.193 1_455
H(16) N(1) 3.111 2_675
H(16) C(1) 3.385 2_675
H(16) C(8) 3.166 2_675
H(16) H(3) 3.326 1_454
H(16) H(6) 2.415 2_675
H(16) H(8) 3.455 2_675
H(16) H(9) 3.462 2_565
H(16) H(15) 2.658 2_675
H(16) H(16) 2.681 2_675
H(16) H(17) 3.079 2_675
H(16) H(21) 3.428 2_565
H(16) H(23) 3.278 1_454
H(17) S(1) 2.907 2_775
H(17) C(3) 3.498 2_665
H(17) C(7) 3.409 1_454
H(17) C(10) 3.247 2_665
H(17) H(3) 2.739 1_454
H(17) H(4) 3.507 1_454
H(17) H(5) 3.502 1_454
H(17) H(6) 3.300 2_675
H(17) H(9) 3.519 2_665
H(17) H(13) 3.133 2_665
H(17) H(14) 2.760 2_665
H(17) H(16) 3.079 2_675
H(17) H(19) 3.357 2_665
H(17) H(23) 3.167 1_454
H(17) H(25) 2.886 1_454
H(17) H(26) 3.545 2_665
H(17) H(27) 2.473 2_665
H(18) C(3) 3.302 2_665
H(18) C(4) 3.542 2_665
H(18) C(9) 3.083 2_565
H(18) C(10) 3.434 2_665
H(18) H(3) 3.510 1_454
H(18) H(9) 3.058 2_565
H(18) H(10) 3.098 2_565
H(18) H(11) 2.595 2_565
H(18) H(13) 3.092 2_665
H(18) H(14) 3.371 2_665
H(18) H(19) 3.233 2_565
H(18) H(20) 2.767 2_565
H(18) H(21) 2.754 2_565
H(18) H(23) 3.505 1_454
H(18) H(27) 2.742 2_665
H(19) S(1) 3.355 1_445
H(19) N(1) 3.327 2_665
H(19) H(4) 3.390 2_666
H(19) H(5) 3.584 1_455
H(19) H(7) 3.498 2_665
H(19) H(8) 3.161 2_565
H(19) H(15) 3.203 2_665
H(19) H(17) 3.357 2_665
H(19) H(18) 3.233 2_565
H(20) O(1) 2.848 1_455
H(20) C(5) 3.178 1_455
H(20) C(6) 3.025 1_455
H(20) C(7) 3.516 1_455
H(20) H(1) 2.523 1_455
H(20) H(5) 3.009 1_455
H(20) H(7) 3.261 2_565
H(20) H(8) 3.158 2_565
H(20) H(11) 3.364 2_565
H(20) H(18) 2.767 2_565
H(20) H(21) 3.071 2_565
H(20) H(24) 3.185 1_455
H(21) N(1) 3.301 2_665
H(21) C(4) 3.310 2_665
H(21) C(8) 3.485 2_565
H(21) C(9) 3.209 2_565
H(21) H(7) 3.478 2_565
H(21) H(8) 2.707 2_565
H(21) H(9) 3.264 2_565
H(21) H(11) 2.377 2_565
H(21) H(15) 3.422 2_665
H(21) H(16) 3.428 2_565
H(21) H(18) 2.754 2_565
H(21) H(20) 3.071 2_565
H(21) H(21) 2.520 2_565
H(23) S(1) 3.381 2_776
H(23) N(1) 3.103 2_776
H(23) C(4) 2.994 2_776
H(23) C(5) 3.080 2_776
H(23) C(8) 3.508 1_656
H(23) H(1) 3.563 2_876
H(23) H(6) 3.114 1_656
H(23) H(7) 3.387 1_656
H(23) H(8) 3.454 1_656
H(23) H(15) 3.172 2_776
H(23) H(16) 3.278 1_656
H(23) H(17) 3.167 1_656
H(23) H(18) 3.505 1_656
H(24) H(4) 3.486 2_766
H(24) H(5) 2.910 2_766
H(24) H(10) 3.136 1_655
H(24) H(10) 3.457 2_666
H(24) H(12) 3.470 1_655
H(24) H(13) 3.034 2_766
H(24) H(20) 3.185 1_655
H(24) H(24) 2.689 2_766
H(24) H(26) 3.279 1_655
H(24) H(27) 3.061 2_766
H(25) S(1) 3.504 2_876
H(25) C(6) 3.363 2_876
H(25) C(8) 3.577 1_656
H(25) C(10) 3.429 1_655
H(25) C(10) 3.524 2_766
H(25) H(1) 2.965 2_876
H(25) H(2) 2.880 2_876
H(25) H(6) 3.138 1_656
H(25) H(7) 3.204 1_656
H(25) H(10) 3.582 1_655
H(25) H(12) 2.574 1_655
H(25) H(13) 3.048 2_766
H(25) H(14) 3.116 2_766
H(25) H(17) 2.886 1_656
H(25) H(26) 2.840 1_655
H(25) H(27) 2.698 2_766
H(25) H(28) 3.245 1_655
H(26) C(7) 3.398 1_455
H(26) C(10) 2.876 2_666
H(26) H(1) 3.243 1_455
H(26) H(2) 3.390 2_776
H(26) H(3) 3.480 1_455
H(26) H(5) 2.673 1_455
H(26) H(7) 3.386 2_665
H(26) H(12) 2.611 2_666
H(26) H(13) 2.834 2_666
H(26) H(14) 2.694 2_666
H(26) H(17) 3.545 2_665
H(26) H(24) 3.279 1_455
H(26) H(25) 2.840 1_455
H(26) H(26) 2.600 2_666
H(26) H(27) 2.819 2_666
H(26) H(28) 2.716 2_666
H(27) C(7) 3.272 2_766
H(27) C(8) 3.027 2_665
H(27) C(10) 3.445 2_666
H(27) H(3) 3.082 2_766
H(27) H(5) 2.677 2_766
H(27) H(6) 3.219 2_665
H(27) H(7) 2.135 2_665
H(27) H(12) 2.867 2_666
H(27) H(14) 3.241 2_666
H(27) H(17) 2.473 2_665
H(27) H(18) 2.742 2_665
H(27) H(24) 3.061 2_766
H(27) H(25) 2.698 2_766
H(27) H(26) 2.819 2_666
H(27) H(28) 3.312 2_666
H(28) S(1) 3.579 2_776
H(28) C(6) 3.511 2_776
H(28) C(10) 3.361 2_666
H(28) H(2) 2.597 2_776
H(28) H(5) 3.586 1_455
H(28) H(5) 3.388 2_766
H(28) H(7) 3.522 2_665
H(28) H(12) 3.195 2_666
H(28) H(14) 2.778 2_666
H(28) H(25) 3.245 1_455
H(28) H(26) 2.716 2_666
H(28) H(27) 3.312 2_666
H(28) H(28) 3.579 2_666

loop_
_geom_torsion_atom_site_label_1
_geom_torsion_atom_site_label_2
_geom_torsion_atom_site_label_3
_geom_torsion_atom_site_label_4
_geom_torsion
C(5) O(1) C(6) C(7) -177.2(2)
C(6) O(1) C(5) S(1) -0.3(3)
C(6) O(1) C(5) C(4) -179.6(2)
C(1) N(1) C(4) C(3) -0.5(3)
C(1) N(1) C(4) C(5) -179.6(2)
C(4) N(1) C(1) C(2) 0.6(3)
C(4) N(1) C(1) C(8) -179.2(2)
N(1) C(1) C(2) C(3) -0.4(3)
N(1) C(1) C(2) C(9) -179.4(2)
C(8) C(1) C(2) C(3) 179.3(2)
C(8) C(1) C(2) C(9) 0.3(5)
C(1) C(2) C(3) C(4) 0.1(2)
C(1) C(2) C(3) C(10) 179.0(2)
C(9) C(2) C(3) C(4) 179.1(2)
C(9) C(2) C(3) C(10) -2.1(5)
C(2) C(3) C(4) N(1) 0.3(3)
C(2) C(3) C(4) C(5) 179.1(3)
C(10) C(3) C(4) N(1) -178.6(2)
C(10) C(3) C(4) C(5) 0.3(5)
N(1) C(4) C(5) S(1) 1.9(4)
N(1) C(4) C(5) O(1) -178.9(2)
C(3) C(4) C(5) S(1) -176.9(2)
C(3) C(4) C(5) O(1) 2.4(4)
